data_1561725
loop_
_publ_author_name
'Liu, Liyang'
'Wen, Tian'
'Chen, Shumei'
'Zhang, Jian'

_publ_section_title
;
 A zeolitic Cd(II) boron imidazolate framework with sensing and catalytic
 properties
;
_journal_name_full 'Journal of Solid State Chemistry'
_journal_page_first 185
_journal_page_last 189
_journal_paper_doi 10.1016/j.jssc.2015.08.033
_journal_volume 231
_journal_year 2015
_chemical_formula_moiety 'C14 H15 B Cd N8 O2, C3 H7 N O'
_chemical_formula_sum 'C17 H22 B Cd N9 O3'
_chemical_formula_weight 523.65
_space_group_crystal_system monoclinic
_space_group_IT_number 14
_space_group_name_Hall '-P 2ybc'
_space_group_name_H-M_alt 'P 1 21/c 1'
_atom_sites_solution_hydrogens geom
_atom_sites_solution_primary direct
_atom_sites_solution_secondary difmap
_cell_angle_alpha 90.00
_cell_angle_beta 112.949(6)
_cell_angle_gamma 90.00
_cell_formula_units_Z 4
_cell_length_a 8.3944(7)
_cell_length_b 17.7981(12)
_cell_length_c 16.6732(15)
_cell_measurement_reflns_used 4740
_cell_measurement_temperature 293(2)
_cell_measurement_theta_max 27.5011
_cell_measurement_theta_min 2.6350
_cell_volume 2293.9(3)
_computing_molecular_graphics
;
O. V. Dolomanov, L. J. Bourhis, R. J. Gildea, J. A. K. Howard and H. Puschmann,
OLEX2: a complete structure solution, refinement and analysis program.
J. Appl. Cryst. (2009). 42, 339-341.
;
_computing_publication_material
;
O. V. Dolomanov, L. J. Bourhis, R. J. Gildea, J. A. K. Howard and H. Puschmann,
OLEX2: a complete structure solution, refinement and analysis program.
J. Appl. Cryst. (2009). 42, 339-341.
;
_computing_structure_refinement
;
SHELXL, G.M. Sheldrick, Acta Cryst.
2008). A64, 112-122
;
_computing_structure_solution 'SHELXS-97 (Sheldrick, 1990)'
_diffrn_ambient_temperature 293(2)
_diffrn_detector_area_resol_mean 14.6306
_diffrn_measured_fraction_theta_full 0.995
_diffrn_measured_fraction_theta_max 0.995
_diffrn_measurement_device_type 'Bruker P4'
_diffrn_measurement_method CCD_Profile_fitting
_diffrn_radiation_monochromator graphite
_diffrn_radiation_type MoK\a
_diffrn_radiation_wavelength 0.71073
_diffrn_reflns_av_R_equivalents 0.0435
_diffrn_reflns_av_unetI/netI 0.0482
_diffrn_reflns_limit_h_max 10
_diffrn_reflns_limit_h_min -10
_diffrn_reflns_limit_k_max 23
_diffrn_reflns_limit_k_min -23
_diffrn_reflns_limit_l_max 20
_diffrn_reflns_limit_l_min -21
_diffrn_reflns_number 17669
_diffrn_reflns_theta_full 27.49
_diffrn_reflns_theta_max 27.49
_diffrn_reflns_theta_min 2.29
_diffrn_source 'fine-focus sealed tube'
_exptl_absorpt_coefficient_mu 0.989
_exptl_absorpt_correction_T_max 1.0000
_exptl_absorpt_correction_T_min 0.9668
_exptl_absorpt_correction_type multi-scan
_exptl_crystal_colour 'clear yellowish yellow'
_exptl_crystal_colour_lustre clear
_exptl_crystal_colour_modifier yellowish
_exptl_crystal_colour_primary yellow
_exptl_crystal_density_diffrn 1.516
_exptl_crystal_density_method 'not measured'
_exptl_crystal_description 'rect. Prism'
_exptl_crystal_F_000 1056
_exptl_crystal_size_max 0.2000
_exptl_crystal_size_mid 0.1500
_exptl_crystal_size_min 0.1000
_refine_diff_density_max 1.077
_refine_diff_density_min -0.753
_refine_diff_density_rms 0.106
_refine_ls_extinction_method none
_refine_ls_goodness_of_fit_ref 1.073
_refine_ls_hydrogen_treatment mixed
_refine_ls_matrix_type full
_refine_ls_number_parameters 258
_refine_ls_number_reflns 5229
_refine_ls_number_restraints 0
_refine_ls_restrained_S_all 1.073
_refine_ls_R_factor_all 0.0774
_refine_ls_R_factor_gt 0.0551
_refine_ls_shift/su_max 0.000
_refine_ls_shift/su_mean 0.000
_refine_ls_structure_factor_coef Fsqd
_refine_ls_weighting_details 'calc w=1/[\s^2^(Fo^2^)+(0.0577P)^2^+4.3422P] where P=(Fo^2^+2Fc^2^)/3'
_refine_ls_weighting_scheme calc
_refine_ls_wR_factor_gt 0.1242
_refine_ls_wR_factor_ref 0.1380
_reflns_number_gt 3977
_reflns_number_total 5229
_reflns_threshold_expression >2sigma(I)
_cod_data_source_file JSSC-2015-231-185.CIF
_cod_data_source_block BIF-51
_cod_depositor_comments
;
The following automatic conversions were performed:

data item '_exptl_absorpt_correction_type' value 'Multi-scan' was
changed to 'multi-scan' in accordance with the built-in table derived
from the CIF Core dictionary named 'cif_core.dic' version 2.4.5 last
updated on 2014-11-21.

Automatic conversion script
Id: cif_fix_values 8369 2020-08-20 11:38:08Z andrius 
;
_cod_database_code 1561725

loop_
_space_group_symop_id
_space_group_symop_operation_xyz
1 'x, y, z'
2 '-x, y+1/2, -z+1/2'
3 '-x, -y, -z'
4 'x, -y-1/2, z-1/2'

loop_
_atom_site_label
_atom_site_type_symbol
_atom_site_fract_x
_atom_site_fract_y
_atom_site_fract_z
_atom_site_U_iso_or_equiv
_atom_site_adp_type
_atom_site_occupancy
_atom_site_symmetry_multiplicity
_atom_site_calc_flag
_atom_site_refinement_flags
_atom_site_disorder_assembly
_atom_site_disorder_group
Cd1 Cd 0.37166(5) 0.427717(18) 0.22706(2) 0.03551(13) Uani 1 1 d . . .
O12 O 0.6466(6) 0.3681(4) 0.2930(3) 0.0889(17) Uani 1 1 d . . .
O14 O 0.5833(6) 0.4559(3) 0.3647(3) 0.0710(12) Uani 1 1 d . . .
N N 0.1722(5) 0.2746(2) -0.1793(2) 0.0351(9) Uani 1 1 d . . .
N1 N 0.2356(6) 0.3801(2) 0.0880(3) 0.0452(10) Uani 1 1 d . . .
N3 N 0.0308(5) 0.4007(2) -0.1999(3) 0.0358(9) Uani 1 1 d . . .
N5 N 0.2379(6) 0.1652(2) -0.2237(3) 0.0405(9) Uani 1 1 d . . .
N6 N -0.1697(6) 0.4895(2) -0.2383(3) 0.0417(10) Uani 1 1 d . . .
N8 N 0.3549(5) 0.3927(2) -0.1364(3) 0.0349(9) Uani 1 1 d . . .
N20 N 0.1853(5) 0.3510(2) -0.0486(2) 0.0362(9) Uani 1 1 d . . .
N36 N 0.5289(6) 0.4750(2) -0.1617(3) 0.0445(10) Uani 1 1 d . . .
C1 C -0.0444(6) 0.4571(3) -0.1737(3) 0.0367(10) Uani 1 1 d . . .
H1 H -0.0108 0.4716 -0.1158 0.044 Uiso 1 1 calc R . .
C2 C 0.0953(8) 0.3321(3) 0.0569(3) 0.0522(14) Uani 1 1 d . . .
H2 H 0.0323 0.3150 0.0884 0.063 Uiso 1 1 calc R . .
C3 C 0.8556(11) 0.3971(6) 0.4350(6) 0.119(4) Uani 1 1 d . . .
H3A H 0.8446 0.3595 0.4737 0.178 Uiso 1 1 calc R . .
H3B H 0.8902 0.4438 0.4657 0.178 Uiso 1 1 calc R . .
H3C H 0.9412 0.3817 0.4134 0.178 Uiso 1 1 calc R . .
C5 C 0.6263(7) 0.4247(3) -0.1009(4) 0.0489(13) Uani 1 1 d . . .
H5 H 0.7465 0.4254 -0.0743 0.059 Uiso 1 1 calc R . .
C6 C -0.0563(7) 0.3974(3) -0.2895(3) 0.0492(13) Uani 1 1 d . . .
H6 H -0.0349 0.3641 -0.3271 0.059 Uiso 1 1 calc R . .
C7 C 0.0673(7) 0.1637(3) -0.2328(3) 0.0445(12) Uani 1 1 d . . .
H7 H -0.0076 0.1232 -0.2535 0.053 Uiso 1 1 calc R . .
C9 C 0.0263(7) 0.2296(3) -0.2072(3) 0.0448(12) Uani 1 1 d . . .
H9 H -0.0815 0.2428 -0.2080 0.054 Uiso 1 1 calc R . .
C11 C 0.2954(6) 0.2321(3) -0.1923(3) 0.0364(10) Uani 1 1 d . . .
H11 H 0.4075 0.2487 -0.1803 0.044 Uiso 1 1 calc R . .
C14 C -0.1780(8) 0.4516(3) -0.3119(4) 0.0528(14) Uani 1 1 d . . .
H14 H -0.2555 0.4619 -0.3684 0.063 Uiso 1 1 calc R . .
C15 C 0.3673(7) 0.4540(3) -0.1808(3) 0.0393(11) Uani 1 1 d . . .
H15 H 0.2720 0.4789 -0.2208 0.047 Uiso 1 1 calc R . .
C17 C 0.6829(9) 0.4073(4) 0.3591(5) 0.0689(18) Uani 1 1 d . . .
C40 C 0.2814(7) 0.3898(3) 0.0220(3) 0.0408(11) Uani 1 1 d . . .
H40 H 0.3723 0.4208 0.0243 0.049 Uiso 1 1 calc R . .
C76 C 0.0645(8) 0.3142(3) -0.0255(4) 0.0548(15) Uani 1 1 d . . .
H76 H -0.0227 0.2826 -0.0611 0.066 Uiso 1 1 calc R . .
C77 C 0.5238(7) 0.3735(3) -0.0847(3) 0.0434(12) Uani 1 1 d . . .
H77 H 0.5596 0.3332 -0.0462 0.052 Uiso 1 1 calc R . .
B18 B 0.1886(7) 0.3538(3) -0.1413(4) 0.0343(11) Uani 1 1 d . . .
N2 N 0.4677(11) 0.3254(5) 0.5804(5) 0.105(2) Uiso 1 1 d . . .
O2 O 0.6633(12) 0.2678(6) 0.5487(6) 0.172(3) Uiso 1 1 d . . .
C4 C 0.3928(17) 0.3726(7) 0.5102(9) 0.154(5) Uiso 1 1 d . . .
H4A H 0.4581 0.3711 0.4740 0.231 Uiso 1 1 calc R . .
H4B H 0.3920 0.4230 0.5306 0.231 Uiso 1 1 calc R . .
H4C H 0.2763 0.3567 0.4771 0.231 Uiso 1 1 calc R . .
C8 C 0.581(2) 0.2742(10) 0.5994(12) 0.201(7) Uiso 1 1 d . . .
H8 H 0.6036 0.2430 0.6473 0.241 Uiso 1 1 calc R . .
C10 C 0.401(2) 0.3365(10) 0.6445(11) 0.222(8) Uiso 1 1 d . . .
H10A H 0.4296 0.3862 0.6683 0.332 Uiso 1 1 calc R . .
H10B H 0.4496 0.3002 0.6901 0.332 Uiso 1 1 calc R . .
H10C H 0.2773 0.3309 0.6191 0.332 Uiso 1 1 calc R . .

loop_
_atom_site_aniso_label
_atom_site_aniso_U_11
_atom_site_aniso_U_22
_atom_site_aniso_U_33
_atom_site_aniso_U_23
_atom_site_aniso_U_13
_atom_site_aniso_U_12
Cd1 0.0402(2) 0.02963(19) 0.0401(2) 0.00334(14) 0.01941(16) 0.00014(15)
O12 0.057(3) 0.124(5) 0.075(3) -0.023(3) 0.014(3) 0.015(3)
O14 0.062(3) 0.071(3) 0.066(3) 0.000(2) 0.010(2) 0.004(2)
N 0.040(2) 0.0250(19) 0.044(2) -0.0001(16) 0.0196(18) -0.0001(16)
N1 0.054(3) 0.046(3) 0.041(2) -0.0034(19) 0.024(2) -0.013(2)
N3 0.042(2) 0.0296(19) 0.041(2) -0.0016(16) 0.0208(18) 0.0000(17)
N5 0.052(3) 0.030(2) 0.045(2) -0.0082(17) 0.025(2) 0.0006(18)
N6 0.048(3) 0.032(2) 0.051(2) 0.0039(18) 0.026(2) 0.0058(19)
N8 0.040(2) 0.0274(19) 0.042(2) -0.0001(16) 0.0212(18) 0.0001(17)
N20 0.043(2) 0.031(2) 0.038(2) -0.0020(16) 0.0194(18) -0.0045(17)
N36 0.048(3) 0.041(2) 0.048(2) 0.0058(19) 0.024(2) -0.005(2)
C1 0.039(3) 0.032(2) 0.042(3) -0.001(2) 0.019(2) 0.002(2)
C2 0.061(4) 0.060(4) 0.042(3) 0.001(2) 0.028(3) -0.017(3)
C3 0.075(6) 0.160(9) 0.083(6) -0.025(6) -0.012(5) 0.040(6)
C5 0.042(3) 0.046(3) 0.057(3) 0.005(2) 0.018(3) -0.005(2)
C6 0.058(4) 0.047(3) 0.041(3) -0.004(2) 0.017(3) 0.013(3)
C7 0.051(3) 0.034(3) 0.052(3) -0.009(2) 0.025(3) -0.008(2)
C9 0.039(3) 0.039(3) 0.059(3) -0.009(2) 0.022(2) 0.000(2)
C11 0.040(3) 0.035(3) 0.039(2) -0.0018(19) 0.021(2) 0.003(2)
C14 0.058(4) 0.049(3) 0.046(3) 0.003(2) 0.015(3) 0.009(3)
C15 0.046(3) 0.029(2) 0.047(3) 0.005(2) 0.023(2) 0.000(2)
C17 0.055(4) 0.084(5) 0.066(4) -0.006(4) 0.022(3) 0.002(4)
C40 0.042(3) 0.043(3) 0.041(3) -0.003(2) 0.019(2) -0.009(2)
C76 0.065(4) 0.060(4) 0.046(3) -0.006(3) 0.029(3) -0.026(3)
C77 0.045(3) 0.038(3) 0.050(3) 0.006(2) 0.022(2) 0.001(2)
B18 0.040(3) 0.025(2) 0.042(3) -0.001(2) 0.020(2) -0.003(2)

loop_
_atom_type_symbol
_atom_type_description
_atom_type_scat_dispersion_real
_atom_type_scat_dispersion_imag
_atom_type_scat_source
C C 0.0033 0.0016 'International Tables Vol C Tables 4.2.6.8 and 6.1.1.4'
H H 0.0000 0.0000 'International Tables Vol C Tables 4.2.6.8 and 6.1.1.4'
B B 0.0013 0.0007 'International Tables Vol C Tables 4.2.6.8 and 6.1.1.4'
Cd Cd -0.8075 1.2024 'International Tables Vol C Tables 4.2.6.8 and 6.1.1.4'
N N 0.0061 0.0033 'International Tables Vol C Tables 4.2.6.8 and 6.1.1.4'
O O 0.0106 0.0060 'International Tables Vol C Tables 4.2.6.8 and 6.1.1.4'

loop_
_geom_angle_atom_site_label_1
_geom_angle_atom_site_label_2
_geom_angle_atom_site_label_3
_geom_angle
_geom_angle_site_symmetry_1
_geom_angle_site_symmetry_3
O12 Cd1 C17 27.22(18) . .
O14 Cd1 O12 54.26(17) . .
O14 Cd1 N36 91.46(16) . 3_665
O14 Cd1 C17 27.05(18) . .
N1 Cd1 O12 108.11(17) . .
N1 Cd1 O14 161.97(17) . .
N1 Cd1 N5 88.60(14) . 4_566
N1 Cd1 N36 86.07(15) . 3_665
N1 Cd1 C17 135.3(2) . .
N5 Cd1 O12 92.01(19) 4_566 .
N5 Cd1 O14 95.31(16) 4_566 .
N5 Cd1 N36 172.29(15) 4_566 3_665
N5 Cd1 C17 93.65(19) 4_566 .
N6 Cd1 O12 148.90(17) 3_565 .
N6 Cd1 O14 94.81(16) 3_565 .
N6 Cd1 N1 102.97(16) 3_565 .
N6 Cd1 N5 87.34(15) 3_565 4_566
N6 Cd1 N36 88.44(15) 3_565 3_665
N6 Cd1 C17 121.8(2) 3_565 .
N36 Cd1 O12 94.94(19) 3_665 .
N36 Cd1 C17 94.05(19) 3_665 .
C17 O12 Cd1 91.0(4) . .
C17 O14 Cd1 93.0(4) . .
C9 N B18 126.7(4) . .
C11 N C9 104.6(4) . .
C11 N B18 128.6(4) . .
C2 N1 Cd1 128.2(3) . .
C40 N1 Cd1 127.0(3) . .
C40 N1 C2 104.6(4) . .
C1 N3 C6 105.3(4) . .
C1 N3 B18 126.2(4) . .
C6 N3 B18 128.4(4) . .
C7 N5 Cd1 124.9(3) . 4_565
C11 N5 Cd1 129.3(3) . 4_565
C11 N5 C7 105.4(4) . .
C1 N6 Cd1 126.4(3) . 3_565
C1 N6 C14 105.2(4) . .
C14 N6 Cd1 127.0(4) . 3_565
C15 N8 C77 105.3(4) . .
C15 N8 B18 127.0(4) . .
C77 N8 B18 127.7(4) . .
C40 N20 C76 104.9(4) . .
C40 N20 B18 128.4(4) . .
C76 N20 B18 126.2(4) . .
C5 N36 Cd1 127.4(4) . 3_665
C15 N36 Cd1 127.6(3) . 3_665
C15 N36 C5 104.8(4) . .
N3 C1 H1 123.6 . .
N6 C1 N3 112.9(4) . .
N6 C1 H1 123.6 . .
N1 C2 H2 125.4 . .
C76 C2 N1 109.2(5) . .
C76 C2 H2 125.4 . .
H3A C3 H3B 109.5 . .
H3A C3 H3C 109.5 . .
H3B C3 H3C 109.5 . .
C17 C3 H3A 109.5 . .
C17 C3 H3B 109.5 . .
C17 C3 H3C 109.5 . .
N36 C5 H5 124.8 . .
C77 C5 N36 110.4(5) . .
C77 C5 H5 124.8 . .
N3 C6 H6 126.5 . .
C14 C6 N3 107.1(5) . .
C14 C6 H6 126.5 . .
N5 C7 H7 125.3 . .
C9 C7 N5 109.5(4) . .
C9 C7 H7 125.3 . .
N C9 H9 126.0 . .
C7 C9 N 108.1(5) . .
C7 C9 H9 126.0 . .
N C11 H11 123.8 . .
N5 C11 N 112.4(4) . .
N5 C11 H11 123.8 . .
N6 C14 H14 125.3 . .
C6 C14 N6 109.5(5) . .
C6 C14 H14 125.3 . .
N8 C15 H15 123.5 . .
N36 C15 N8 112.9(4) . .
N36 C15 H15 123.5 . .
O12 C17 Cd1 61.8(4) . .
O12 C17 C3 119.9(7) . .
O14 C17 Cd1 59.9(4) . .
O14 C17 O12 121.7(7) . .
O14 C17 C3 118.4(7) . .
C3 C17 Cd1 178.3(6) . .
N1 C40 N20 113.5(4) . .
N1 C40 H40 123.2 . .
N20 C40 H40 123.2 . .
N20 C76 H76 126.1 . .
C2 C76 N20 107.8(5) . .
C2 C76 H76 126.1 . .
N8 C77 H77 126.7 . .
C5 C77 N8 106.6(4) . .
C5 C77 H77 126.7 . .
N B18 N3 108.5(4) . .
N B18 N8 111.8(4) . .
N B18 N20 110.4(4) . .
N3 B18 N20 107.6(4) . .
N8 B18 N3 109.1(4) . .
N8 B18 N20 109.3(4) . .
C4 N2 C10 112.0(11) . .
C8 N2 C4 134.6(13) . .
C8 N2 C10 113.4(13) . .
N2 C4 H4A 109.5 . .
N2 C4 H4B 109.5 . .
N2 C4 H4C 109.5 . .
H4A C4 H4B 109.5 . .
H4A C4 H4C 109.5 . .
H4B C4 H4C 109.5 . .
N2 C8 O2 116.2(17) . .
N2 C8 H8 121.9 . .
O2 C8 H8 121.9 . .
N2 C10 H10A 109.5 . .
N2 C10 H10B 109.5 . .
N2 C10 H10C 109.5 . .
H10A C10 H10B 109.5 . .
H10A C10 H10C 109.5 . .
H10B C10 H10C 109.5 . .

loop_
_geom_bond_atom_site_label_1
_geom_bond_atom_site_label_2
_geom_bond_distance
_geom_bond_site_symmetry_2
Cd1 O12 2.384(5) .
Cd1 O14 2.344(4) .
Cd1 N1 2.310(4) .
Cd1 N5 2.321(4) 4_566
Cd1 N6 2.308(4) 3_565
Cd1 N36 2.365(4) 3_665
Cd1 C17 2.705(7) .
O12 C17 1.238(8) .
O14 C17 1.232(8) .
N C9 1.384(6) .
N C11 1.364(6) .
N B18 1.530(6) .
N1 C2 1.382(7) .
N1 C40 1.310(6) .
N3 C1 1.346(6) .
N3 C6 1.385(6) .
N3 B18 1.549(7) .
N5 Cd1 2.321(4) 4_565
N5 C7 1.380(7) .
N5 C11 1.316(6) .
N6 Cd1 2.308(4) 3_565
N6 C1 1.310(6) .
N6 C14 1.378(7) .
N8 C15 1.344(6) .
N8 C77 1.385(6) .
N8 B18 1.532(7) .
N20 C40 1.332(6) .
N20 C76 1.381(6) .
N20 B18 1.557(6) .
N36 Cd1 2.365(4) 3_665
N36 C5 1.360(7) .
N36 C15 1.321(6) .
C1 H1 0.9300 .
C2 H2 0.9300 .
C2 C76 1.334(7) .
C3 H3A 0.9600 .
C3 H3B 0.9600 .
C3 H3C 0.9600 .
C3 C17 1.518(10) .
C5 H5 0.9300 .
C5 C77 1.352(7) .
C6 H6 0.9300 .
C6 C14 1.347(8) .
C7 H7 0.9300 .
C7 C9 1.338(7) .
C9 H9 0.9300 .
C11 H11 0.9300 .
C14 H14 0.9300 .
C15 H15 0.9300 .
C40 H40 0.9300 .
C76 H76 0.9300 .
C77 H77 0.9300 .
N2 C4 1.377(13) .
N2 C8 1.264(17) .
N2 C10 1.403(16) .
O2 C8 1.289(17) .
C4 H4A 0.9600 .
C4 H4B 0.9600 .
C4 H4C 0.9600 .
C8 H8 0.9300 .
C10 H10A 0.9600 .
C10 H10B 0.9600 .
C10 H10C 0.9600 .

loop_
_geom_torsion_atom_site_label_1
_geom_torsion_atom_site_label_2
_geom_torsion_atom_site_label_3
_geom_torsion_atom_site_label_4
_geom_torsion
_geom_torsion_site_symmetry_1
_geom_torsion_site_symmetry_2
_geom_torsion_site_symmetry_3
_geom_torsion_site_symmetry_4
Cd1 O12 C17 O14 -1.8(8) . . . .
Cd1 O12 C17 C3 179.4(8) . . . .
Cd1 O14 C17 O12 1.9(8) . . . .
Cd1 O14 C17 C3 -179.4(7) . . . .
Cd1 N1 C2 C76 -175.8(4) . . . .
Cd1 N1 C40 N20 175.4(3) . . . .
Cd1 N5 C7 C9 -172.4(3) 4_565 . . .
Cd1 N5 C11 N 172.9(3) 4_565 . . .
Cd1 N6 C1 N3 167.4(3) 3_565 . . .
Cd1 N6 C14 C6 -167.3(4) 3_565 . . .
Cd1 N36 C5 C77 -174.7(4) 3_665 . . .
Cd1 N36 C15 N8 175.0(3) 3_665 . . .
O12 Cd1 O14 C17 -1.0(4) . . . .
O12 Cd1 N1 C2 108.4(5) . . . .
O12 Cd1 N1 C40 -67.5(5) . . . .
O12 Cd1 C17 O14 178.2(8) . . . .
O12 Cd1 C17 C3 -163(23) . . . .
O14 Cd1 O12 C17 1.0(4) . . . .
O14 Cd1 N1 C2 119.7(6) . . . .
O14 Cd1 N1 C40 -56.2(7) . . . .
O14 Cd1 C17 O12 -178.2(8) . . . .
O14 Cd1 C17 C3 18(23) . . . .
N1 Cd1 O12 C17 176.7(4) . . . .
N1 Cd1 O14 C17 -14.3(8) . . . .
N1 Cd1 C17 O12 -4.4(6) . . . .
N1 Cd1 C17 O14 173.8(3) . . . .
N1 Cd1 C17 C3 -168(23) . . . .
N1 C2 C76 N20 -0.2(7) . . . .
N3 C6 C14 N6 0.2(7) . . . .
N5 Cd1 O12 C17 -94.1(5) 4_566 . . .
N5 Cd1 O14 C17 87.6(5) 4_566 . . .
N5 Cd1 N1 C2 16.8(5) 4_566 . . .
N5 Cd1 N1 C40 -159.2(5) 4_566 . . .
N5 Cd1 C17 O12 87.3(5) 4_566 . . .
N5 Cd1 C17 O14 -94.5(4) 4_566 . . .
N5 Cd1 C17 C3 -76(23) 4_566 . . .
N5 C7 C9 N -1.1(6) . . . .
N6 Cd1 O12 C17 -5.9(7) 3_565 . . .
N6 Cd1 O14 C17 175.4(4) 3_565 . . .
N6 Cd1 N1 C2 -70.2(5) 3_565 . . .
N6 Cd1 N1 C40 113.9(5) 3_565 . . .
N6 Cd1 C17 O12 176.4(4) 3_565 . . .
N6 Cd1 C17 O14 -5.4(5) 3_565 . . .
N6 Cd1 C17 C3 13(23) 3_565 . . .
N36 Cd1 O12 C17 89.3(5) 3_665 . . .
N36 Cd1 O14 C17 -96.0(4) 3_665 . . .
N36 Cd1 N1 C2 -157.7(5) 3_665 . . .
N36 Cd1 N1 C40 26.4(5) 3_665 . . .
N36 Cd1 C17 O12 -92.9(5) 3_665 . . .
N36 Cd1 C17 O14 85.3(4) 3_665 . . .
N36 Cd1 C17 C3 104(23) 3_665 . . .
N36 C5 C77 N8 -0.7(6) . . . .
C1 N3 C6 C14 0.0(6) . . . .
C1 N3 B18 N 149.1(4) . . . .
C1 N3 B18 N8 -88.9(5) . . . .
C1 N3 B18 N20 29.6(6) . . . .
C1 N6 C14 C6 -0.3(7) . . . .
C2 N1 C40 N20 -1.3(6) . . . .
C5 N36 C15 N8 -0.5(6) . . . .
C6 N3 C1 N6 -0.2(6) . . . .
C6 N3 B18 N -35.2(7) . . . .
C6 N3 B18 N8 86.9(6) . . . .
C6 N3 B18 N20 -154.6(5) . . . .
C7 N5 C11 N 0.6(5) . . . .
C9 N C11 N5 -1.3(5) . . . .
C9 N B18 N3 -47.1(6) . . . .
C9 N B18 N8 -167.5(4) . . . .
C9 N B18 N20 70.6(6) . . . .
C11 N C9 C7 1.5(6) . . . .
C11 N B18 N3 134.0(5) . . . .
C11 N B18 N8 13.6(7) . . . .
C11 N B18 N20 -108.3(5) . . . .
C11 N5 C7 C9 0.3(6) . . . .
C14 N6 C1 N3 0.3(6) . . . .
C15 N8 C77 C5 0.4(5) . . . .
C15 N8 B18 N 114.6(5) . . . .
C15 N8 B18 N3 -5.5(6) . . . .
C15 N8 B18 N20 -122.9(5) . . . .
C15 N36 C5 C77 0.8(6) . . . .
C17 Cd1 N1 C2 110.6(5) . . . .
C17 Cd1 N1 C40 -65.4(5) . . . .
C40 N1 C2 C76 0.9(7) . . . .
C40 N20 C76 C2 -0.6(7) . . . .
C40 N20 B18 N 139.0(5) . . . .
C40 N20 B18 N3 -102.8(5) . . . .
C40 N20 B18 N8 15.5(7) . . . .
C76 N20 C40 N1 1.2(6) . . . .
C76 N20 B18 N -50.2(7) . . . .
C76 N20 B18 N3 68.1(6) . . . .
C76 N20 B18 N8 -173.6(5) . . . .
C77 N8 C15 N36 0.1(6) . . . .
C77 N8 B18 N -66.6(6) . . . .
C77 N8 B18 N3 173.3(4) . . . .
C77 N8 B18 N20 55.9(6) . . . .
B18 N C9 C7 -177.6(4) . . . .
B18 N C11 N5 177.8(4) . . . .
B18 N3 C1 N6 176.4(4) . . . .
B18 N3 C6 C14 -176.5(5) . . . .
B18 N8 C15 N36 179.1(4) . . . .
B18 N8 C77 C5 -178.6(5) . . . .
B18 N20 C40 N1 173.6(5) . . . .
B18 N20 C76 C2 -173.2(5) . . . .
C4 N2 C8 O2 9(3) . . . .
C10 N2 C8 O2 -171.3(14) . . . .
